data_7205120
loop_
_publ_author_name
'Liu, Wenjing'
'Li, Zhaoyang'
'Wang, Ning'
'Li, Xiaoxu'
'Wei, Zhiqiang'
'Yue, Shantang'
'Liu, Yingliang'

_publ_section_title
;
 A new family of 3D heterometallic 3d--4f organodisulfonate complexes
 based on the linkages of 2D [Ln(nds)(H2O)]+ layers and
 [Cu(ina)2]&#x2212; chains
;
_journal_issue 1
_journal_name_full CrystEngComm
_journal_page_first 138
_journal_paper_doi 10.1039/c0ce00077a
_journal_volume 13
_journal_year 2011
_chemical_formula_moiety 'C22 H16 Cu Eu N2 O11 S2'
_chemical_formula_sum 'C22 H16 Cu Eu N2 O11 S2'
_chemical_formula_weight 764.03
_chemical_name_systematic
;
?
;
_space_group_IT_number 2
_symmetry_cell_setting triclinic
_symmetry_space_group_name_Hall '-P 1'
_symmetry_space_group_name_H-M 'P -1'
_atom_sites_solution_hydrogens geom
_atom_sites_solution_primary direct
_atom_sites_solution_secondary difmap
_audit_creation_method SHELXL-97
_cell_angle_alpha 99.4150(10)
_cell_angle_beta 100.2000(10)
_cell_angle_gamma 114.0100(10)
_cell_formula_units_Z 2
_cell_length_a 9.5144(6)
_cell_length_b 11.4162(7)
_cell_length_c 12.3690(12)
_cell_measurement_reflns_used 4143
_cell_measurement_temperature 298(2)
_cell_measurement_theta_max 27.78
_cell_measurement_theta_min 2.37
_cell_volume 1165.63(15)
_computing_cell_refinement 'Bruker SMART'
_computing_data_collection 'Bruker SMART'
_computing_data_reduction 'Bruker SAINT'
_computing_molecular_graphics 'Bruker SHELXTL'
_computing_publication_material 'Bruker SHELXTL'
_computing_structure_refinement 'SHELXL-97 (Sheldrick, 1997)'
_computing_structure_solution 'SHELXS-97 (Sheldrick, 1990)'
_diffrn_ambient_temperature 298(2)
_diffrn_measured_fraction_theta_full 0.983
_diffrn_measured_fraction_theta_max 0.983
_diffrn_measurement_device_type 'CCD area detector'
_diffrn_measurement_method 'phi and omega scans'
_diffrn_radiation_monochromator graphite
_diffrn_radiation_source 'fine-focus sealed tube'
_diffrn_radiation_type MoK\a
_diffrn_radiation_wavelength 0.71073
_diffrn_reflns_av_R_equivalents 0.0177
_diffrn_reflns_av_sigmaI/netI 0.0342
_diffrn_reflns_limit_h_max 11
_diffrn_reflns_limit_h_min -8
_diffrn_reflns_limit_k_max 13
_diffrn_reflns_limit_k_min -13
_diffrn_reflns_limit_l_max 14
_diffrn_reflns_limit_l_min -14
_diffrn_reflns_number 6053
_diffrn_reflns_theta_full 25.19
_diffrn_reflns_theta_max 25.19
_diffrn_reflns_theta_min 1.73
_exptl_absorpt_coefficient_mu 3.827
_exptl_absorpt_correction_T_max 0.465
_exptl_absorpt_correction_T_min 0.415
_exptl_absorpt_correction_type multi-scan
_exptl_absorpt_process_details SADABS,Bruker(2002)
_exptl_crystal_colour yellow
_exptl_crystal_density_diffrn 2.177
_exptl_crystal_density_method 'not measured'
_exptl_crystal_description block
_exptl_crystal_F_000 748
_exptl_crystal_size_max 0.25
_exptl_crystal_size_mid 0.20
_exptl_crystal_size_min 0.20
_refine_diff_density_max 0.575
_refine_diff_density_min -0.643
_refine_diff_density_rms 0.098
_refine_ls_extinction_method none
_refine_ls_goodness_of_fit_ref 1.039
_refine_ls_hydrogen_treatment constr
_refine_ls_matrix_type full
_refine_ls_number_parameters 352
_refine_ls_number_reflns 4196
_refine_ls_number_restraints 3
_refine_ls_restrained_S_all 1.039
_refine_ls_R_factor_all 0.0271
_refine_ls_R_factor_gt 0.0248
_refine_ls_shift/su_max 0.000
_refine_ls_shift/su_mean 0.000
_refine_ls_structure_factor_coef Fsqd
_refine_ls_weighting_details 'calc w=1/[\s^2^(Fo^2^)+(0.0220P)^2^+1.6491P] where P=(Fo^2^+2Fc^2^)/3'
_refine_ls_weighting_scheme calc
_refine_ls_wR_factor_gt 0.0563
_refine_ls_wR_factor_ref 0.0577
_reflns_number_gt 3851
_reflns_number_total 4196
_reflns_threshold_expression >2sigma(I)
_cod_data_source_file C0CE00077A.TXT
_cod_data_source_block 1
_cod_database_code 7205120

loop_
_symmetry_equiv_pos_as_xyz
'x, y, z'
'-x, -y, -z'

loop_
_atom_site_label
_atom_site_type_symbol
_atom_site_fract_x
_atom_site_fract_y
_atom_site_fract_z
_atom_site_U_iso_or_equiv
_atom_site_adp_type
_atom_site_occupancy
_atom_site_symmetry_multiplicity
_atom_site_calc_flag
_atom_site_refinement_flags
_atom_site_disorder_assembly
_atom_site_disorder_group
Eu1 Eu 0.31012(2) 0.466483(17) 0.096428(14) 0.01680(7) Uani 1 1 d . . .
Cu1 Cu 0.26095(8) -0.02359(6) 0.59569(5) 0.04236(15) Uani 1 1 d . . .
S2 S 0.30661(11) 0.23088(8) -0.14748(7) 0.01958(19) Uani 1 1 d . . .
S1 S 0.21609(12) 0.71441(10) 0.27461(8) 0.0252(2) Uani 1 1 d . . .
O3 O 0.1825(4) 0.2800(3) 0.1713(2) 0.0370(7) Uani 1 1 d . . .
O2 O 0.3770(4) 0.4527(3) 0.3020(2) 0.0304(7) Uani 1 1 d . . .
O1 O 0.2232(4) 0.6068(3) 0.1957(2) 0.0347(7) Uani 1 1 d . . .
O4 O 0.2394(3) 0.2934(2) -0.0726(2) 0.0241(6) Uani 1 1 d . . .
O9 O 0.1247(4) 0.7698(3) 0.2138(2) 0.0333(7) Uani 1 1 d . . .
O10 O 0.3705(4) 0.8122(3) 0.3463(3) 0.0455(8) Uani 1 1 d . . .
O5 O 0.5250(3) 0.4098(3) 0.1088(2) 0.0297(6) Uani 1 1 d . . .
O7 O 0.4524(3) 0.3284(2) -0.1646(2) 0.0254(6) Uani 1 1 d . . .
O8 O 0.1915(3) 0.1443(3) -0.2537(2) 0.0299(6) Uani 1 1 d . . .
N1 N 0.2488(4) 0.0859(3) 0.4990(3) 0.0276(8) Uani 1 1 d . . .
N2 N 0.7189(4) 0.1434(3) 0.3221(3) 0.0312(8) Uani 1 1 d . . .
C20 C -0.1360(5) 0.5584(4) 0.4245(3) 0.0330(10) Uani 1 1 d . . .
H20 H -0.2369 0.5534 0.4207 0.040 Uiso 1 1 calc R . .
C19 C -0.0483(5) 0.6263(4) 0.3591(3) 0.0323(10) Uani 1 1 d . . .
H19 H -0.0886 0.6674 0.3119 0.039 Uiso 1 1 calc R . .
C18 C 0.1034(5) 0.6331(4) 0.3642(3) 0.0256(9) Uani 1 1 d . . .
C22 C 0.1663(5) 0.5747(4) 0.4337(3) 0.0298(9) Uani 1 1 d . . .
H22 H 0.2675 0.5814 0.4359 0.036 Uiso 1 1 calc R . .
C21 C -0.0777(5) 0.4959(4) 0.4976(3) 0.0286(9) Uani 1 1 d . . .
C8 C 0.5646(5) 0.2438(4) 0.2436(4) 0.0364(11) Uani 1 1 d . . .
H8 H 0.4719 0.2546 0.2363 0.044 Uiso 1 1 calc R . .
C11 C 0.5909(6) 0.1657(5) 0.3099(4) 0.0442(12) Uani 1 1 d . . .
H11 H 0.5157 0.1264 0.3482 0.053 Uiso 1 1 calc R . .
C10 C 0.8270(5) 0.2053(5) 0.2686(4) 0.0369(10) Uani 1 1 d . . .
H10 H 0.9184 0.1925 0.2766 0.044 Uiso 1 1 calc R . .
C9 C 0.8097(5) 0.2869(4) 0.2024(4) 0.0327(10) Uani 1 1 d . . .
H9 H 0.8886 0.3286 0.1677 0.039 Uiso 1 1 calc R . .
C3 C 0.5004(5) 0.1186(4) -0.0871(3) 0.0224(8) Uani 1 1 d . . .
H3 H 0.5609 0.1656 -0.1308 0.027 Uiso 1 1 calc R . .
C2 C 0.5481(5) 0.0359(3) -0.0325(3) 0.0234(8) Uani 1 1 d . . .
C1 C 0.6888(5) 0.0240(4) -0.0398(4) 0.0305(9) Uani 1 1 d . . .
H1 H 0.7535 0.0730 -0.0804 0.037 Uiso 1 1 calc R . .
C5 C 0.2693(5) 0.0575(4) -0.0115(4) 0.0283(9) Uani 1 1 d . . .
H5 H 0.1780 0.0661 -0.0045 0.034 Uiso 1 1 calc R . .
C4 C 0.3653(5) 0.1295(3) -0.0758(3) 0.0222(8) Uani 1 1 d . . .
C13 C 0.3438(5) 0.2176(4) 0.5350(3) 0.0291(9) Uani 1 1 d . . .
H13 H 0.4047 0.2542 0.6104 0.035 Uiso 1 1 calc R . .
C14 C 0.3541(5) 0.2999(4) 0.4641(3) 0.0268(9) Uani 1 1 d . . .
H14 H 0.4226 0.3903 0.4910 0.032 Uiso 1 1 calc R . .
C16 C 0.2617(4) 0.2473(4) 0.3524(3) 0.0206(8) Uani 1 1 d . . .
C15 C 0.1617(5) 0.1118(4) 0.3157(3) 0.0273(9) Uani 1 1 d . . .
H15 H 0.0972 0.0734 0.2413 0.033 Uiso 1 1 calc R . .
C12 C 0.1594(5) 0.0349(4) 0.3910(3) 0.0300(9) Uani 1 1 d . . .
H12 H 0.0930 -0.0561 0.3657 0.036 Uiso 1 1 calc R . .
C7 C 0.6749(5) 0.3063(4) 0.1880(3) 0.0222(8) Uani 1 1 d . . .
C6 C 0.6436(5) 0.3878(3) 0.1108(3) 0.0219(8) Uani 1 1 d . . .
C17 C 0.2736(5) 0.3329(4) 0.2705(3) 0.0245(8) Uani 1 1 d . . .
O6 O 0.7374(3) 0.4255(3) 0.0495(2) 0.0288(6) Uani 1 1 d . . .
O1W O 0.0218(3) 0.3730(3) 0.0093(2) 0.0292(6) Uani 1 1 d D . .
H2W H -0.0217 0.3252 -0.0558 0.044 Uiso 1 1 d RD . .
H1W H -0.0425 0.3977 0.0258 0.044 Uiso 1 1 d RD . .

loop_
_atom_site_aniso_label
_atom_site_aniso_U_11
_atom_site_aniso_U_22
_atom_site_aniso_U_33
_atom_site_aniso_U_23
_atom_site_aniso_U_13
_atom_site_aniso_U_12
Eu1 0.02141(11) 0.01820(10) 0.01735(10) 0.01029(7) 0.00792(7) 0.01198(8)
Cu1 0.0543(4) 0.0405(3) 0.0423(3) 0.0315(3) 0.0106(3) 0.0242(3)
S2 0.0221(5) 0.0184(4) 0.0211(4) 0.0066(4) 0.0068(4) 0.0109(4)
S1 0.0288(5) 0.0295(5) 0.0231(5) 0.0091(4) 0.0109(4) 0.0164(4)
O3 0.0380(17) 0.0369(17) 0.0305(16) 0.0216(13) 0.0032(14) 0.0092(15)
O2 0.0437(18) 0.0243(15) 0.0273(14) 0.0136(12) 0.0138(13) 0.0148(14)
O1 0.0497(19) 0.0414(17) 0.0335(16) 0.0160(13) 0.0250(14) 0.0321(16)
O4 0.0264(14) 0.0274(14) 0.0236(13) 0.0080(11) 0.0076(12) 0.0161(12)
O9 0.0418(18) 0.0372(16) 0.0329(16) 0.0142(13) 0.0135(14) 0.0259(15)
O10 0.0318(17) 0.050(2) 0.0415(18) 0.0141(15) 0.0037(15) 0.0070(16)
O5 0.0315(16) 0.0294(15) 0.0338(15) 0.0093(12) 0.0045(13) 0.0204(13)
O7 0.0284(15) 0.0230(14) 0.0299(14) 0.0135(11) 0.0105(12) 0.0130(12)
O8 0.0292(15) 0.0287(15) 0.0244(14) 0.0021(12) 0.0014(12) 0.0101(13)
N1 0.036(2) 0.0258(17) 0.0278(18) 0.0155(14) 0.0117(15) 0.0155(16)
N2 0.041(2) 0.0319(19) 0.0299(18) 0.0183(15) 0.0129(16) 0.0205(17)
C20 0.031(2) 0.050(3) 0.033(2) 0.014(2) 0.0160(19) 0.028(2)
C19 0.035(2) 0.047(3) 0.029(2) 0.0150(19) 0.0143(19) 0.027(2)
C18 0.029(2) 0.031(2) 0.0215(19) 0.0044(16) 0.0123(17) 0.0169(18)
C22 0.027(2) 0.040(2) 0.026(2) 0.0092(18) 0.0111(17) 0.018(2)
C21 0.034(2) 0.038(2) 0.0202(19) 0.0057(17) 0.0097(17) 0.022(2)
C8 0.039(3) 0.046(3) 0.051(3) 0.032(2) 0.028(2) 0.030(2)
C11 0.051(3) 0.054(3) 0.061(3) 0.042(3) 0.041(3) 0.035(3)
C10 0.032(2) 0.047(3) 0.049(3) 0.027(2) 0.015(2) 0.028(2)
C9 0.029(2) 0.047(3) 0.042(2) 0.032(2) 0.021(2) 0.025(2)
C3 0.028(2) 0.0187(18) 0.028(2) 0.0115(16) 0.0146(17) 0.0122(17)
C2 0.025(2) 0.0166(18) 0.030(2) 0.0081(16) 0.0097(17) 0.0094(17)
C1 0.032(2) 0.030(2) 0.042(2) 0.0216(19) 0.023(2) 0.0163(19)
C5 0.028(2) 0.028(2) 0.043(2) 0.0187(18) 0.0206(19) 0.0178(18)
C4 0.025(2) 0.0167(18) 0.0266(19) 0.0083(15) 0.0090(16) 0.0094(16)
C13 0.039(2) 0.032(2) 0.0191(19) 0.0090(17) 0.0084(18) 0.018(2)
C14 0.031(2) 0.024(2) 0.027(2) 0.0095(16) 0.0078(17) 0.0135(18)
C16 0.0222(19) 0.0251(19) 0.0244(19) 0.0135(16) 0.0133(16) 0.0147(17)
C15 0.032(2) 0.028(2) 0.023(2) 0.0114(17) 0.0051(17) 0.0139(19)
C12 0.037(2) 0.027(2) 0.029(2) 0.0135(17) 0.0100(19) 0.0143(19)
C7 0.027(2) 0.0216(19) 0.0204(18) 0.0079(15) 0.0060(16) 0.0123(17)
C6 0.027(2) 0.0183(18) 0.0204(18) 0.0061(15) 0.0023(16) 0.0114(17)
C17 0.029(2) 0.032(2) 0.028(2) 0.0184(17) 0.0168(18) 0.0200(19)
O6 0.0373(16) 0.0282(15) 0.0270(14) 0.0182(12) 0.0134(13) 0.0144(13)
O1W 0.0235(14) 0.0363(16) 0.0294(15) 0.0079(12) 0.0063(12) 0.0155(13)

loop_
_atom_type_symbol
_atom_type_description
_atom_type_scat_dispersion_real
_atom_type_scat_dispersion_imag
_atom_type_scat_source
C C 0.0033 0.0016 'International Tables Vol C Tables 4.2.6.8 and 6.1.1.4'
H H 0.0000 0.0000 'International Tables Vol C Tables 4.2.6.8 and 6.1.1.4'
Cu Cu 0.3201 1.2651 'International Tables Vol C Tables 4.2.6.8 and 6.1.1.4'
Eu Eu -0.1578 3.6682 'International Tables Vol C Tables 4.2.6.8 and 6.1.1.4'
N N 0.0061 0.0033 'International Tables Vol C Tables 4.2.6.8 and 6.1.1.4'
O O 0.0106 0.0060 'International Tables Vol C Tables 4.2.6.8 and 6.1.1.4'
S S 0.1246 0.1234 'International Tables Vol C Tables 4.2.6.8 and 6.1.1.4'

loop_
_geom_angle_atom_site_label_1
_geom_angle_atom_site_label_2
_geom_angle_atom_site_label_3
_geom_angle
_geom_angle_site_symmetry_1
_geom_angle_site_symmetry_3
_geom_angle_publ_flag
O1 Eu1 O5 142.33(10) . . ?
O1 Eu1 O7 77.93(10) . 2_665 ?
O5 Eu1 O7 74.12(9) . 2_665 ?
O1 Eu1 O4 144.49(10) . . ?
O5 Eu1 O4 73.17(9) . . ?
O7 Eu1 O4 126.89(9) 2_665 . ?
O1 Eu1 O3 96.14(11) . . ?
O5 Eu1 O3 86.63(10) . . ?
O7 Eu1 O3 135.37(9) 2_665 . ?
O4 Eu1 O3 82.47(9) . . ?
O1 Eu1 O6 80.93(9) . 2_665 ?
O5 Eu1 O6 118.02(9) . 2_665 ?
O7 Eu1 O6 80.52(9) 2_665 2_665 ?
O4 Eu1 O6 79.42(9) . 2_665 ?
O3 Eu1 O6 142.92(10) . 2_665 ?
O1 Eu1 O1W 73.93(10) . . ?
O5 Eu1 O1W 141.32(9) . . ?
O7 Eu1 O1W 142.09(9) 2_665 . ?
O4 Eu1 O1W 71.73(9) . . ?
O3 Eu1 O1W 73.22(9) . . ?
O6 Eu1 O1W 70.46(9) 2_665 . ?
O1 Eu1 O2 75.81(9) . . ?
O5 Eu1 O2 76.39(9) . . ?
O7 Eu1 O2 83.51(9) 2_665 . ?
O4 Eu1 O2 126.47(8) . . ?
O3 Eu1 O2 52.58(9) . . ?
O6 Eu1 O2 154.06(9) 2_665 . ?
O1W Eu1 O2 112.93(9) . . ?
N2 Cu1 N1 172.76(15) 2_656 . ?
O8 S2 O7 112.30(16) . . ?
O8 S2 O4 113.02(17) . . ?
O7 S2 O4 111.91(15) . . ?
O8 S2 C4 106.55(17) . . ?
O7 S2 C4 105.73(16) . . ?
O4 S2 C4 106.74(16) . . ?
O10 S1 O9 113.92(19) . . ?
O10 S1 O1 113.2(2) . . ?
O9 S1 O1 110.48(17) . . ?
O10 S1 C18 107.57(18) . . ?
O9 S1 C18 106.72(18) . . ?
O1 S1 C18 104.24(17) . . ?
C17 O3 Eu1 95.8(2) . . ?
C17 O2 Eu1 88.8(2) . . ?
S1 O1 Eu1 164.1(2) . . ?
S2 O4 Eu1 143.12(16) . . ?
C6 O5 Eu1 174.8(3) . . ?
S2 O7 Eu1 150.32(16) . 2_665 ?
C12 N1 C13 118.3(3) . . ?
C12 N1 Cu1 121.6(3) . . ?
C13 N1 Cu1 119.7(3) . . ?
C11 N2 C10 116.7(3) . . ?
C11 N2 Cu1 120.8(3) . 2_656 ?
C10 N2 Cu1 122.4(3) . 2_656 ?
C19 C20 C21 121.8(4) . . ?
C19 C20 H20 119.1 . . ?
C21 C20 H20 119.1 . . ?
C20 C19 C18 119.1(4) . . ?
C20 C19 H19 120.4 . . ?
C18 C19 H19 120.4 . . ?
C22 C18 C19 121.6(4) . . ?
C22 C18 S1 118.4(3) . . ?
C19 C18 S1 119.9(3) . . ?
C18 C22 C21 120.2(4) . 2_566 ?
C18 C22 H22 119.9 . . ?
C21 C22 H22 119.9 2_566 . ?
C20 C21 C22 122.8(4) . 2_566 ?
C20 C21 C21 118.5(5) . 2_566 ?
C22 C21 C21 118.7(5) 2_566 2_566 ?
C7 C8 C11 120.2(4) . . ?
C7 C8 H8 119.9 . . ?
C11 C8 H8 119.9 . . ?
N2 C11 C8 123.1(4) . . ?
N2 C11 H11 118.5 . . ?
C8 C11 H11 118.5 . . ?
N2 C10 C9 123.3(4) . . ?
N2 C10 H10 118.3 . . ?
C9 C10 H10 118.3 . . ?
C7 C9 C10 119.5(4) . . ?
C7 C9 H9 120.2 . . ?
C10 C9 H9 120.2 . . ?
C4 C3 C2 120.1(3) . . ?
C4 C3 H3 119.9 . . ?
C2 C3 H3 119.9 . . ?
C1 C2 C3 122.0(3) . . ?
C1 C2 C2 119.5(4) . 2_655 ?
C3 C2 C2 118.5(4) . 2_655 ?
C5 C1 C2 121.0(4) 2_655 . ?
C5 C1 H1 119.5 2_655 . ?
C2 C1 H1 119.5 . . ?
C1 C5 C4 119.5(4) 2_655 . ?
C1 C5 H5 120.2 2_655 . ?
C4 C5 H5 120.2 . . ?
C3 C4 C5 121.3(3) . . ?
C3 C4 S2 119.0(3) . . ?
C5 C4 S2 119.6(3) . . ?
N1 C13 C14 122.2(4) . . ?
N1 C13 H13 118.9 . . ?
C14 C13 H13 118.9 . . ?
C13 C14 C16 119.5(4) . . ?
C13 C14 H14 120.3 . . ?
C16 C14 H14 120.3 . . ?
C14 C16 C15 118.3(3) . . ?
C14 C16 C17 121.3(3) . . ?
C15 C16 C17 120.3(3) . . ?
C12 C15 C16 119.1(4) . . ?
C12 C15 H15 120.5 . . ?
C16 C15 H15 120.5 . . ?
N1 C12 C15 122.5(4) . . ?
N1 C12 H12 118.7 . . ?
C15 C12 H12 118.7 . . ?
C9 C7 C8 117.2(3) . . ?
C9 C7 C6 122.2(3) . . ?
C8 C7 C6 120.6(4) . . ?
O5 C6 O6 124.3(3) . . ?
O5 C6 C7 118.5(3) . . ?
O6 C6 C7 117.1(3) . . ?
O3 C17 O2 122.4(3) . . ?
O3 C17 C16 118.1(3) . . ?
O2 C17 C16 119.4(3) . . ?
C6 O6 Eu1 122.2(2) . 2_665 ?
Eu1 O1W H2W 122.7 . . ?
Eu1 O1W H1W 129.7 . . ?
H2W O1W H1W 104.8 . . ?

loop_
_geom_bond_atom_site_label_1
_geom_bond_atom_site_label_2
_geom_bond_distance
_geom_bond_site_symmetry_2
_geom_bond_publ_flag
Eu1 O1 2.357(3) . ?
Eu1 O5 2.371(3) . ?
Eu1 O7 2.382(3) 2_665 ?
Eu1 O4 2.408(2) . ?
Eu1 O3 2.409(3) . ?
Eu1 O6 2.425(2) 2_665 ?
Eu1 O1W 2.454(3) . ?
Eu1 O2 2.556(3) . ?
Cu1 N2 1.882(3) 2_656 ?
Cu1 N1 1.888(3) . ?
S2 O8 1.445(3) . ?
S2 O7 1.461(3) . ?
S2 O4 1.463(3) . ?
S2 C4 1.768(4) . ?
S1 O10 1.439(3) . ?
S1 O9 1.447(3) . ?
S1 O1 1.471(3) . ?
S1 C18 1.785(4) . ?
O3 C17 1.255(5) . ?
O2 C17 1.259(5) . ?
O5 C6 1.249(5) . ?
O7 Eu1 2.382(3) 2_665 ?
N1 C12 1.337(5) . ?
N1 C13 1.344(5) . ?
N2 C11 1.330(6) . ?
N2 C10 1.341(5) . ?
N2 Cu1 1.882(3) 2_656 ?
C20 C19 1.366(6) . ?
C20 C21 1.412(6) . ?
C20 H20 0.9300 . ?
C19 C18 1.403(6) . ?
C19 H19 0.9300 . ?
C18 C22 1.368(6) . ?
C22 C21 1.416(5) 2_566 ?
C22 H22 0.9300 . ?
C21 C22 1.416(5) 2_566 ?
C21 C21 1.432(8) 2_566 ?
C8 C7 1.375(5) . ?
C8 C11 1.370(6) . ?
C8 H8 0.9300 . ?
C11 H11 0.9300 . ?
C10 C9 1.375(6) . ?
C10 H10 0.9300 . ?
C9 C7 1.374(6) . ?
C9 H9 0.9300 . ?
C3 C4 1.369(5) . ?
C3 C2 1.415(5) . ?
C3 H3 0.9300 . ?
C2 C1 1.416(6) . ?
C2 C2 1.422(7) 2_655 ?
C1 C5 1.353(5) 2_655 ?
C1 H1 0.9300 . ?
C5 C1 1.353(5) 2_655 ?
C5 C4 1.415(5) . ?
C5 H5 0.9300 . ?
C13 C14 1.374(5) . ?
C13 H13 0.9300 . ?
C14 C16 1.382(5) . ?
C14 H14 0.9300 . ?
C16 C15 1.387(5) . ?
C16 C17 1.507(5) . ?
C15 C12 1.378(5) . ?
C15 H15 0.9300 . ?
C12 H12 0.9300 . ?
C7 C6 1.510(5) . ?
C6 O6 1.261(4) . ?
O6 Eu1 2.425(2) 2_665 ?
O1W H2W 0.8202 . ?
O1W H1W 0.8129 . ?
